data_2010459
loop_
_publ_author_name
'Cross, Ronald J.'
'Kennedy, Alan R.'
'Muir, Kenneth W.'

_publ_section_title
;
 trans-Bromo(o-tolyl)bis(triphenylphosphine)palladium(II)
 from Crystals With and Without Stacking Faults
;
_journal_name_full 'Acta Crystallographica Section C'
_journal_page_first 208
_journal_page_last 210
_journal_volume 51
_journal_year 1995
_chemical_formula_sum 'C43 H37 Br P2 Pd'
_chemical_formula_weight 802.04
_chemical_melting_point 478
_space_group_IT_number 2
_symmetry_cell_setting triclinic
_symmetry_space_group_name_Hall '-P 1'
_symmetry_space_group_name_H-M 'P -1'
_cell_angle_alpha 95.200(8)
_cell_angle_beta 92.094(9)
_cell_angle_gamma 105.191(8)
_cell_formula_units_Z 2
_cell_length_a 11.0610(10)
_cell_length_b 12.1710(10)
_cell_length_c 14.334(2)
_cell_measurement_temperature 298
_cell_volume 1851.0(4)
_diffrn_ambient_temperature 298
_exptl_crystal_density_diffrn 1.439
_refine_ls_R_factor_obs .051
_refine_ls_wR_factor_obs .054
_cod_depositor_comments
;
The following automatic conversions were performed:

'_chemical_melting_point' value '478_K' was changed to '478' - the
value should be numeric and without a unit designator.

Automatic conversion script
Id: cif_fix_values 1646 2011-03-28 12:23:43Z adriana 
;
_cod_database_code 2010459

loop_
_symmetry_equiv_pos_as_xyz
x,y,z
-x,-y,-z

loop_
_atom_site_aniso_label
_atom_site_aniso_U_11
_atom_site_aniso_U_22
_atom_site_aniso_U_33
_atom_site_aniso_U_12
_atom_site_aniso_U_13
_atom_site_aniso_U_23
Pd(1) 0.0299(3) 0.0255(3) 0.0420(4) 0.0082(3) 0.0069(3) 0.0099(3)
Br(1) 0.0597(7) 0.0644(7) 0.1265(10) 0.0251(6) 0.0305(7) 0.0334(7)
P(1) 0.0370(10) 0.0300(10) 0.0400(10) 0.0090(10) 0.0080(10) 0.0100(10)
P(2) 0.0370(10) 0.0300(10) 0.0390(10) 0.0100(10) 0.0050(10) 0.0100(10)
C(1) 0.044(5) 0.039(5) 0.058(6) 0.012(4) 0.002(5) 0.015(4)
C(2) 0.044(5) 0.038(5) 0.088(8) 0.010(4) 0.006(5) 0.021(5)
C(3) 0.058(7) 0.060(6) 0.107(9) 0.021(5) 0.028(6) 0.025(6)
C(4) 0.061(8) 0.088(9) 0.143(13) 0.028(7) 0.011(8) 0.018(9)
C(5) 0.100(10) 0.080(10) 0.110(10) 0.010(10) -0.050(10) 0.010(10)
C(6) 0.037(5) 0.053(6) 0.110(9) 0.006(4) -0.008(5) 0.022(6)
C(7) 0.060(6) 0.058(6) 0.090(8) 0.020(5) 0.026(6) 0.015(5)
C(11) 0.039(4) 0.040(4) 0.038(5) 0.016(4) 0.008(4) 0.013(4)
C(12) 0.063(6) 0.055(6) 0.061(6) 0.016(5) -0.009(5) 0.004(5)
C(13) 0.061(7) 0.104(9) 0.053(6) 0.008(6) -0.022(5) 0.014(6)
C(14) 0.055(6) 0.119(10) 0.053(6) 0.046(7) 0.000(5) 0.020(6)
C(15) 0.075(7) 0.087(8) 0.064(7) 0.058(6) 0.020(6) 0.022(6)
C(16) 0.052(5) 0.061(6) 0.049(5) 0.028(4) 0.005(4) 0.008(4)
C(21) 0.048(5) 0.026(4) 0.048(5) 0.014(4) 0.016(4) 0.007(4)
C(22) 0.067(6) 0.046(5) 0.053(6) 0.023(4) 0.017(5) 0.013(4)
C(23) 0.104(9) 0.064(6) 0.058(6) 0.034(6) 0.036(6) 0.027(5)
C(24) 0.087(8) 0.053(6) 0.084(8) 0.023(6) 0.062(7) 0.020(6)
C(25) 0.053(6) 0.046(5) 0.104(8) 0.015(4) 0.034(6) 0.010(5)
C(26) 0.047(5) 0.046(5) 0.070(6) 0.014(4) 0.019(5) 0.011(4)
C(31) 0.038(4) 0.036(4) 0.035(4) 0.012(3) 0.003(3) 0.006(3)
C(32) 0.056(5) 0.035(4) 0.044(5) 0.014(4) 0.006(4) 0.007(4)
C(33) 0.059(6) 0.044(5) 0.067(6) 0.009(4) -0.001(5) 0.000(5)
C(34) 0.073(7) 0.066(6) 0.040(5) 0.024(5) -0.006(5) -0.010(5)
C(35) 0.072(6) 0.067(6) 0.053(6) 0.021(5) 0.015(5) 0.015(5)
C(36) 0.050(5) 0.046(5) 0.040(5) 0.008(4) 0.005(4) 0.006(4)
C(41) 0.039(4) 0.033(4) 0.043(5) 0.013(3) 0.004(4) 0.007(4)
C(42) 0.051(5) 0.041(5) 0.048(5) 0.009(4) 0.013(4) 0.007(4)
C(43) 0.048(5) 0.054(5) 0.059(6) -0.004(4) 0.018(4) 0.001(4)
C(44) 0.044(5) 0.065(6) 0.071(7) 0.004(5) -0.003(5) -0.008(5)
C(45) 0.062(6) 0.086(7) 0.051(6) 0.017(6) -0.018(5) 0.007(5)
C(46) 0.048(5) 0.059(6) 0.057(6) 0.004(4) 0.001(4) 0.023(5)
C(51) 0.038(4) 0.038(4) 0.038(5) 0.012(3) 0.010(4) 0.016(4)
C(52) 0.053(5) 0.042(5) 0.058(6) 0.013(4) 0.008(4) 0.009(4)
C(53) 0.090(8) 0.060(6) 0.057(6) 0.042(6) 0.019(6) 0.008(5)
C(54) 0.070(7) 0.072(7) 0.077(7) 0.046(6) 0.036(6) 0.034(6)
C(55) 0.048(6) 0.067(6) 0.088(8) 0.030(5) 0.006(5) 0.025(6)
C(56) 0.054(6) 0.048(5) 0.061(6) 0.019(4) -0.002(5) 0.007(4)
C(61) 0.044(5) 0.045(5) 0.030(4) 0.016(4) 0.007(4) 0.008(4)
C(62) 0.098(8) 0.058(6) 0.060(6) 0.046(5) 0.029(5) 0.024(5)
C(63) 0.150(10) 0.090(10) 0.060(10) 0.070(10) 0.050(10) 0.040(10)
C(64) 0.090(8) 0.119(9) 0.042(6) 0.060(7) 0.025(5) 0.031(6)
C(65) 0.065(6) 0.079(7) 0.046(6) 0.031(5) 0.006(5) -0.006(5)
C(66) 0.053(5) 0.043(5) 0.050(6) 0.015(4) 0.007(4) 0.001(4)

loop_
_atom_site_label
_atom_site_fract_x
_atom_site_fract_y
_atom_site_fract_z
_atom_site_U_iso_or_equiv
_atom_site_thermal_displace_type
Pd(1) -0.18522(6) 0.04221(5) 0.22486(5) 0.033 Uani
Br(1) 0.04025(10) 0.06242(9) 0.18914(9) 0.084 Uani
P(1) -0.21766(18) -0.14797(16) 0.25299(14) 0.036 Uani
P(2) -0.15958(18) 0.23427(16) 0.20676(14) 0.036 Uani
C(1) -0.3696(7) 0.0188(6) 0.2313(6) 0.047 Uani
C(2) -0.4289(8) 0.0379(7) 0.3111(8) 0.058 Uani
C(3) -0.5628(10) 0.0231(8) 0.3081(9) 0.076 Uani
C(4) -0.6267(11) -0.0115(11) 0.2231(12) 0.099 Uani
C(5) -0.5717(13) -0.0353(10) 0.1434(10) 0.103 Uani
C(6) -0.4433(8) -0.0183(7) 0.1461(8) 0.068 Uani
C(7) -0.3594(9) 0.0752(8) 0.3996(7) 0.070 Uani
C(11) -0.0832(7) -0.1794(6) 0.3108(5) 0.039 Uani
C(12) -0.0028(9) -0.0962(7) 0.3719(6) 0.061 Uani
C(13) 0.0948(9) -0.1211(10) 0.4205(7) 0.076 Uani
C(14) 0.1151(9) -0.2243(11) 0.4097(7) 0.076 Uani
C(15) 0.0377(10) -0.3070(9) 0.3506(7) 0.073 Uani
C(16) -0.0622(8) -0.2871(7) 0.3003(6) 0.054 Uani
C(21) -0.3431(7) -0.2093(6) 0.3286(5) 0.041 Uani
C(22) -0.3164(8) -0.2211(7) 0.4207(6) 0.056 Uani
C(23) -0.4123(11) -0.2619(8) 0.4798(6) 0.076 Uani
C(24) -0.5330(11) -0.2888(8) 0.4457(8) 0.075 Uani
C(25) -0.5627(8) -0.2781(7) 0.3546(8) 0.069 Uani
C(26) -0.4661(8) -0.2365(7) 0.2952(6) 0.055 Uani
C(31) -0.2534(6) -0.2406(6) 0.1438(5) 0.037 Uani
C(32) -0.3214(7) -0.3556(6) 0.1399(6) 0.046 Uani
C(33) -0.3477(8) -0.4217(7) 0.0549(7) 0.059 Uani
C(34) -0.3115(9) -0.3759(8) -0.0261(6) 0.062 Uani
C(35) -0.2449(9) -0.2642(8) -0.0237(6) 0.065 Uani
C(36) -0.2160(7) -0.1963(7) 0.0611(6) 0.047 Uani
C(41) -0.0116(7) 0.3166(6) 0.2688(5) 0.039 Uani
C(42) 0.0822(8) 0.3902(6) 0.2274(6) 0.048 Uani
C(43) 0.1919(8) 0.4461(7) 0.2783(7) 0.057 Uani
C(44) 0.2088(8) 0.4347(8) 0.3708(7) 0.063 Uani
C(45) 0.1152(9) 0.3607(9) 0.4133(6) 0.069 Uani
C(46) 0.0059(8) 0.3005(7) 0.3618(6) 0.057 Uani
C(51) -0.2734(7) 0.3096(6) 0.2498(5) 0.038 Uani
C(52) -0.2425(8) 0.4007(7) 0.3207(6) 0.052 Uani
C(53) -0.3321(10) 0.4546(8) 0.3489(6) 0.069 Uani
C(54) -0.4509(9) 0.4197(9) 0.3100(7) 0.072 Uani
C(55) -0.4836(8) 0.3318(8) 0.2404(7) 0.068 Uani
C(56) -0.3955(8) 0.2766(7) 0.2100(6) 0.055 Uani
C(61) -0.1465(7) 0.2684(6) 0.0860(5) 0.040 Uani
C(62) -0.1637(9) 0.3702(7) 0.0603(6) 0.071 Uani
C(63) -0.1502(11) 0.3965(9) -0.0323(7) 0.097 Uani
C(64) -0.1239(10) 0.3191(10) -0.0987(6) 0.083 Uani
C(65) -0.1056(8) 0.2195(8) -0.0740(6) 0.064 Uani
C(66) -0.1173(7) 0.1939(7) 0.0189(6) 0.050 Uani
H(3) -0.60471 0.03586 0.36397 0.090 Uiso
H(4) -0.71512 -0.01773 0.21878 0.120 Uiso
H(5) -0.62203 -0.06411 0.08596 0.128 Uiso
H(6) -0.40337 -0.03023 0.08911 0.085 Uiso
H(71) -0.30099 0.03106 0.41050 0.083 Uiso
H(72) -0.41425 0.07043 0.45040 0.083 Uiso
H(73) -0.31430 0.15430 0.40023 0.083 Uiso
H(12) -0.01656 -0.02141 0.38089 0.073 Uiso
H(13) 0.15020 -0.06234 0.46296 0.094 Uiso
H(14) 0.18423 -0.23972 0.44368 0.093 Uiso
H(15) 0.05182 -0.38177 0.34371 0.087 Uiso
H(16) -0.11685 -0.34658 0.25796 0.070 Uiso
H(22) -0.23025 -0.20365 0.44384 0.069 Uiso
H(23) -0.39251 -0.26829 0.54451 0.090 Uiso
H(24) -0.59826 -0.31868 0.48618 0.089 Uiso
H(25) -0.64889 -0.29681 0.33137 0.086 Uiso
H(26) -0.48547 -0.22736 0.23101 0.068 Uiso
H(32) -0.34844 -0.38743 0.19690 0.058 Uiso
H(33) -0.39246 -0.50110 0.05221 0.074 Uiso
H(34) -0.33311 -0.42256 -0.08510 0.075 Uiso
H(35) -0.21825 -0.23318 -0.08106 0.080 Uiso
H(36) -0.16854 -0.11774 0.06324 0.059 Uiso
H(42) 0.07170 0.40078 0.16232 0.060 Uiso
H(43) 0.25751 0.49608 0.24819 0.071 Uiso
H(44) 0.28523 0.47585 0.40603 0.078 Uiso
H(45) 0.12548 0.35232 0.47886 0.081 Uiso
H(46) -0.05755 0.24655 0.39038 0.069 Uiso
H(52) -0.15868 0.42532 0.34928 0.068 Uiso
H(53) -0.31067 0.51808 0.39688 0.087 Uiso
H(54) -0.51327 0.45640 0.33146 0.082 Uiso
H(55) -0.56754 0.30879 0.21194 0.084 Uiso
H(56) -0.41906 0.21377 0.16150 0.071 Uiso
H(62) -0.18527 0.42242 0.10686 0.082 Uiso
H(63) -0.15751 0.46916 -0.04919 0.110 Uiso
H(64) -0.11916 0.33518 -0.16301 0.093 Uiso
H(65) -0.08681 0.16579 -0.12071 0.079 Uiso
H(66) -0.10285 0.12401 0.03681 0.061 Uiso

loop_
_geom_bond_atom_site_label_1
_geom_bond_atom_site_label_2
_geom_bond_site_symmetry_1
_geom_bond_site_symmetry_2
_geom_bond_distance
_geom_bond_publ_flag
Pd(1) Br(1) . . 2.517(2) yes
Pd(1) P(1) . . 2.322(2) yes
Pd(1) P(2) . . 2.319(2) yes
Pd(1) C(1) . . 1.991(8) yes
P(1) C(11) . . 1.820(8) yes
P(1) C(21) . . 1.836(8) yes
P(1) C(31) . . 1.811(8) yes
P(2) C(41) . . 1.829(8) yes
P(2) C(51) . . 1.834(8) yes
P(2) C(61) . . 1.818(7) yes
C(1) C(2) . . 1.370(12) no
C(1) C(6) . . 1.412(12) no
C(2) C(3) . . 1.443(13) no
C(2) C(7) . . 1.431(13) no
C(3) C(4) . . 1.361(16) no
C(4) C(5) . . 1.357(16) no
C(5) C(6) . . 1.380(15) no
C(11) C(12) . . 1.376(11) no
C(11) C(16) . . 1.386(10) no
C(12) C(13) . . 1.377(12) no
C(13) C(14) . . 1.329(14) no
C(14) C(15) . . 1.344(13) no
C(15) C(16) . . 1.383(12) no
C(21) C(22) . . 1.371(11) no
C(21) C(26) . . 1.370(11) no
C(22) C(23) . . 1.397(12) no
C(23) C(24) . . 1.350(14) no
C(24) C(25) . . 1.361(14) no
C(25) C(26) . . 1.408(11) no
C(31) C(32) . . 1.400(10) no
C(31) C(36) . . 1.379(10) no
C(32) C(33) . . 1.375(11) no
C(33) C(34) . . 1.361(12) no
C(34) C(35) . . 1.362(12) no
C(35) C(36) . . 1.383(11) no
C(41) C(42) . . 1.374(10) no
C(41) C(46) . . 1.378(10) no
C(42) C(43) . . 1.371(11) no
C(43) C(44) . . 1.357(12) no
C(44) C(45) . . 1.383(12) no
C(45) C(46) . . 1.384(12) no
C(51) C(52) . . 1.397(11) no
C(51) C(56) . . 1.388(11) no
C(52) C(53) . . 1.378(11) no
C(53) C(54) . . 1.353(13) no
C(54) C(55) . . 1.359(13) no
C(55) C(56) . . 1.384(12) no
C(61) C(62) . . 1.381(10) no
C(61) C(66) . . 1.368(10) no
C(62) C(63) . . 1.398(12) no
C(63) C(64) . . 1.371(13) no
C(64) C(65) . . 1.355(13) no
C(65) C(66) . . 1.398(11) no

_cod_duplicate_entry 2003201
